data_4339830
loop_
_publ_author_name
'Kitto, Heather J.'
'Rae, A. David'
'Webster, Richard D.'
'Willis, Anthony C.'
'Wild, S. Bruce'

_publ_section_title
;
 Synthesis, structure, and electrochemistry of di- and zerovalent nickel,
 palladium, and platinum monomers and dimers derived from an enantiopure
 (S,S)-tetra(tertiary phosphine).
;
_journal_issue 19
_journal_name_full 'Inorganic chemistry'
_journal_page_first 8059
_journal_page_last 8070
_journal_paper_doi 10.1021/ic700912q
_journal_volume 46
_journal_year 2007
_chemical_absolute_configuration ad
_chemical_compound_source
;
?
;
_chemical_formula_moiety ' 2(C42 H42 Ni P4),  C4 H10 O '
_chemical_formula_sum 'C44 H47 Ni O0.5 P4'
_chemical_formula_weight 766.46
_chemical_name_systematic
; 
? 
;
_space_group_IT_number 4
_symmetry_cell_setting monoclinic
_symmetry_space_group_name_Hall 'P 2yb'
_symmetry_space_group_name_H-M 'P 1 21 1'
_atom_sites_solution_hydrogens geom
_atom_sites_solution_primary direct
_audit_creation_date 05-29-04
_audit_creation_method CRYSTALS_ver_12-03-99
_audit_update_record
;
2005-04-29 - Report on C88 H94 Ni2 O P8
             by Anthony C. Willis
             for   Heather J. Kitto and S. Bruce Wild

2005-04-29 - passes checkcif tests with minor warnings

;
_cell_angle_alpha 90
_cell_angle_beta 90.1252(9)
_cell_angle_gamma 90
_cell_formula_units_Z 4
_cell_length_a 14.6487(2)
_cell_length_b 14.4641(2)
_cell_length_c 19.0842(2)
_cell_measurement_reflns_used 69232
_cell_measurement_temperature 200
_cell_measurement_theta_max 27
_cell_measurement_theta_min 3
_cell_volume 4043.56(9)
_computing_cell_refinement
; 
 Denzo/Scalepack (Otwinowski & Minor, 1996) 
;
_computing_data_collection
; 
 COLLECT (Nonius BV, 1997) 
;
_computing_data_reduction
; 
 Denzo/Scalepack (Otwinowski & Minor, 1996) 
;
_computing_molecular_graphics
; 
ORTEP-II (Johnson 1976) in teXsan (MSC, 1992-1997)
;
_computing_publication_material
; 
 CRYSTALS (Watkin et al 2003) 
;
_computing_structure_refinement
; 
 CRYSTALS (Watkin et al 2003) 
;
_computing_structure_solution
; 
 SIR92 (Altomare et al, 1994) 
;
_diffrn_ambient_temperature 200
_diffrn_measured_fraction_theta_full 0.998
_diffrn_measured_fraction_theta_max 0.998
_diffrn_measurement_device_type
; 
Nonius Kappa CCD 
;
_diffrn_measurement_method ' \f and \w scans with CCD '
_diffrn_radiation_monochromator graphite
_diffrn_radiation_type 'Mo K\a'
_diffrn_radiation_wavelength 0.71073
_diffrn_reflns_av_R_equivalents 0.05
_diffrn_reflns_limit_h_max 19
_diffrn_reflns_limit_h_min -19
_diffrn_reflns_limit_k_max 18
_diffrn_reflns_limit_k_min -18
_diffrn_reflns_limit_l_max 24
_diffrn_reflns_limit_l_min -24
_diffrn_reflns_number 80937
_diffrn_reflns_theta_full 27.487
_diffrn_reflns_theta_max 27.5
_diffrn_reflns_theta_min 2.550
_diffrn_standards_decay_% 0.00
_diffrn_standards_interval_count 0
_diffrn_standards_interval_time 0
_diffrn_standards_number 0
_exptl_absorpt_coefficient_mu 0.669
_exptl_absorpt_correction_T_max 0.931
_exptl_absorpt_correction_T_min 0.838
_exptl_absorpt_correction_type integration
_exptl_absorpt_process_details
;
via Gaussian method (Coppens, 1970) implemented in maXus (2000)
;
_exptl_crystal_colour ' orange '
_exptl_crystal_density_diffrn 1.259
_exptl_crystal_density_meas ?
_exptl_crystal_description ' plate '
_exptl_crystal_F_000 1612
_exptl_crystal_size_max 0.30
_exptl_crystal_size_mid 0.15
_exptl_crystal_size_min 0.12
_refine_diff_density_max 0.42
_refine_diff_density_min -0.42
_refine_ls_abs_structure_details 'Flack, 8898 Friedel-pairs'
_refine_ls_abs_structure_Flack -0.015(6)
_refine_ls_extinction_method None
_refine_ls_goodness_of_fit_ref 1.1054
_refine_ls_hydrogen_treatment noref
_refine_ls_matrix_type full
_refine_ls_number_parameters 893
_refine_ls_number_reflns 13018
_refine_ls_number_restraints 1
_refine_ls_R_factor_all 0.0336
_refine_ls_R_factor_gt 0.0261
_refine_ls_shift/su_max 0.009630
_refine_ls_structure_factor_coef F
_refine_ls_weighting_details
;
 Method, part 1, Chebychev polynomial, (Watkin, 1994, Prince, 1982) 
 [weight] = 1.0/[A~0~*T~0~(x)+A~1~*T~1~(x) ... +A~n-1~]*T~n-1~(x)] 
 where A~i~ are the Chebychev coefficients listed below and x= Fcalc/Fmax 
 Method = Robust Weighting (Prince, 1982) 
 W = [weight] * [1-(deltaF/6*sigmaF)^2^]^2^ 
 A~i~ are: 
 1.26 0.212 1.44 0.111 0.411 
;
_refine_ls_weighting_scheme calc
_refine_ls_wR_factor_all 0.0283
_refine_ls_wR_factor_gt 0.0250
_refine_ls_wR_factor_ref 0.0250
_reflns_limit_h_max 19
_reflns_limit_h_min -19
_reflns_limit_k_max 18
_reflns_limit_k_min -18
_reflns_limit_l_max 24
_reflns_limit_l_min 0
_reflns_number_gt 13018
_reflns_number_total 18351
_reflns_threshold_expression I>3.00u(I)
_cod_data_source_file ic700912q-file001.cif
_cod_data_source_block 2_hjk11
_cod_depositor_comments
;
The following automatic conversions were performed:

'_symmetry_cell_setting' value 'Monoclinic' changed to 'monoclinic'
according to
/usr/data/users/saulius/automatic-downloads/retrospective/ACS/lib/dictionaries/cif_core.dic
dictionary named 'cif_core.dic' version 2.4.2 from 2011-04-26.

Automatic conversion script
Id: cif_fix_values 2281 2013-09-26 08:29:07Z andrius 

The following automatic conversions were performed:

'_exptl_crystal_density_meas' value 'not measured' was changed to '?'
- the value is perceived as not measured.

Automatic conversion script
Id: cif_fix_values 3008 2015-01-20 13:52:24Z robertas 
;
_cod_original_sg_symbol_H-M 'P 1 21 1 '
_cod_original_formula_sum ' C88 H94 Ni2 O P8 '
_cod_database_code 4339830

loop_
_symmetry_equiv_pos_as_xyz
x,y,z
-x,y+1/2,-z

loop_
_atom_site_label
_atom_site_type_symbol
_atom_site_fract_x
_atom_site_fract_y
_atom_site_fract_z
_atom_site_U_iso_or_equiv
_atom_site_occupancy
_atom_site_adp_type
_atom_site_refinement_flags_posn
Ni1 Ni 0.891231(19) 0.51271(3) 0.229555(14) 0.0321 1.0000 Uani .
Ni2 Ni 0.609016(18) 0.49635(3) 0.770942(14) 0.0289 1.0000 Uani .
P1 P 0.82158(4) 0.40318(5) 0.28302(3) 0.0358 1.0000 Uani .
P2 P 0.93800(4) 0.41536(5) 0.15434(3) 0.0379 1.0000 Uani .
P3 P 0.83816(4) 0.60235(5) 0.15116(3) 0.0372 1.0000 Uani .
P4 P 0.96496(4) 0.62640(5) 0.27406(3) 0.0319 1.0000 Uani .
P5 P 0.49652(4) 0.42593(4) 0.72294(3) 0.0293 1.0000 Uani .
P6 P 0.51938(4) 0.54627(5) 0.85028(3) 0.0331 1.0000 Uani .
P7 P 0.70454(4) 0.44736(5) 0.84638(3) 0.0335 1.0000 Uani .
P8 P 0.71562(4) 0.56929(4) 0.71772(3) 0.0323 1.0000 Uani .
O1 O 0.0908(4) 0.5147(6) 0.8260(3) 0.2242 1.0000 Uani .
C1 C 0.79525(18) 0.31669(19) 0.21384(14) 0.0475 1.0000 Uani .
C2 C 0.8811(2) 0.30183(19) 0.16985(15) 0.0489 1.0000 Uani .
C3 C 0.89015(19) 0.4542(2) 0.06855(13) 0.0488 1.0000 Uani .
C4 C 0.88679(19) 0.5599(2) 0.06710(12) 0.0470 1.0000 Uani .
C5 C 0.88903(19) 0.71870(19) 0.16201(14) 0.0464 1.0000 Uani .
C6 C 0.97931(17) 0.71068(18) 0.20199(13) 0.0421 1.0000 Uani .
C11 C 0.41400(16) 0.40334(17) 0.79477(12) 0.0379 1.0000 Uani .
C12 C 0.40588(15) 0.49112(18) 0.83914(12) 0.0412 1.0000 Uani .
C13 C 0.56417(16) 0.49887(19) 0.93433(11) 0.0404 1.0000 Uani .
C14 C 0.66838(16) 0.49984(19) 0.93151(11) 0.0414 1.0000 Uani .
C15 C 0.81803(15) 0.49938(19) 0.82777(12) 0.0426 1.0000 Uani .
C16 C 0.80558(17) 0.58787(17) 0.78534(13) 0.0430 1.0000 Uani .
C111 C 0.71461(16) 0.40862(16) 0.33300(13) 0.0386 1.0000 Uani .
C112 C 0.63009(17) 0.38514(18) 0.30528(15) 0.0464 1.0000 Uani .
C113 C 0.55215(18) 0.39274(19) 0.34639(17) 0.0532 1.0000 Uani .
C114 C 0.55723(18) 0.42184(18) 0.41463(16) 0.0522 1.0000 Uani .
C115 C 0.64120(19) 0.44689(19) 0.44237(15) 0.0517 1.0000 Uani .
C116 C 0.71855(18) 0.44066(18) 0.40196(13) 0.0461 1.0000 Uani .
C121 C 0.89081(17) 0.33236(16) 0.34313(13) 0.0367 1.0000 Uani .
C122 C 0.98308(16) 0.35236(18) 0.35163(13) 0.0426 1.0000 Uani .
C123 C 1.03671(18) 0.3016(2) 0.39787(15) 0.0488 1.0000 Uani .
C124 C 0.99938(18) 0.23026(18) 0.43602(15) 0.0465 1.0000 Uani .
C125 C 0.9082(2) 0.20832(18) 0.42687(16) 0.0526 1.0000 Uani .
C126 C 0.85486(19) 0.25857(18) 0.38078(16) 0.0493 1.0000 Uani .
C211 C 1.05359(18) 0.37795(18) 0.13038(13) 0.0410 1.0000 Uani .
C212 C 1.12720(18) 0.42939(19) 0.15430(14) 0.0471 1.0000 Uani .
C213 C 1.21658(19) 0.4038(2) 0.13795(16) 0.0571 1.0000 Uani .
C214 C 1.2323(2) 0.3254(2) 0.09890(17) 0.0626 1.0000 Uani .
C215 C 1.1601(2) 0.2724(2) 0.07668(17) 0.0628 1.0000 Uani .
C216 C 1.0716(2) 0.2987(2) 0.09159(16) 0.0544 1.0000 Uani .
C311 C 0.72009(17) 0.63169(19) 0.12609(12) 0.0416 1.0000 Uani .
C312 C 0.64975(18) 0.58425(19) 0.15778(14) 0.0470 1.0000 Uani .
C313 C 0.55886(19) 0.6041(2) 0.14021(16) 0.0584 1.0000 Uani .
C314 C 0.5392(2) 0.6703(2) 0.09067(16) 0.0562 1.0000 Uani .
C315 C 0.6082(2) 0.7176(2) 0.05926(16) 0.0602 1.0000 Uani .
C316 C 0.6991(2) 0.6995(2) 0.07699(15) 0.0536 1.0000 Uani .
C411 C 0.90507(16) 0.69594(16) 0.34034(12) 0.0332 1.0000 Uani .
C412 C 0.82186(18) 0.66516(19) 0.36519(14) 0.0486 1.0000 Uani .
C413 C 0.77615(19) 0.7137(2) 0.41689(16) 0.0558 1.0000 Uani .
C414 C 0.81204(18) 0.79470(19) 0.44336(15) 0.0486 1.0000 Uani .
C415 C 0.8938(2) 0.82725(19) 0.41773(15) 0.0503 1.0000 Uani .
C416 C 0.94048(18) 0.77814(18) 0.36720(14) 0.0451 1.0000 Uani .
C421 C 1.07897(15) 0.62142(16) 0.31430(11) 0.0340 1.0000 Uani .
C422 C 1.08615(17) 0.57541(18) 0.37813(13) 0.0425 1.0000 Uani .
C423 C 1.16962(18) 0.5633(2) 0.41036(15) 0.0498 1.0000 Uani .
C424 C 1.24783(18) 0.59668(19) 0.37978(16) 0.0508 1.0000 Uani .
C425 C 1.24257(18) 0.6425(2) 0.31703(17) 0.0549 1.0000 Uani .
C426 C 1.15836(17) 0.65434(19) 0.28342(15) 0.0463 1.0000 Uani .
C511 C 0.49873(15) 0.31739(15) 0.67367(12) 0.0328 1.0000 Uani .
C512 C 0.45797(19) 0.23552(17) 0.69433(15) 0.0469 1.0000 Uani .
C513 C 0.4629(2) 0.15726(18) 0.65180(17) 0.0576 1.0000 Uani .
C514 C 0.50785(19) 0.16054(19) 0.58895(16) 0.0532 1.0000 Uani .
C515 C 0.5489(2) 0.24168(19) 0.56780(15) 0.0513 1.0000 Uani .
C516 C 0.54471(18) 0.31887(17) 0.60990(13) 0.0421 1.0000 Uani .
C521 C 0.42577(14) 0.49590(16) 0.66291(10) 0.0318 1.0000 Uani .
C522 C 0.44375(17) 0.58962(16) 0.65648(13) 0.0403 1.0000 Uani .
C523 C 0.39313(18) 0.64419(17) 0.61079(14) 0.0458 1.0000 Uani .
C524 C 0.32561(18) 0.60606(18) 0.57043(13) 0.0448 1.0000 Uani .
C525 C 0.30608(19) 0.5134(2) 0.57718(15) 0.0583 1.0000 Uani .
C526 C 0.35588(19) 0.45863(18) 0.62288(16) 0.0530 1.0000 Uani .
C611 C 0.48577(17) 0.66479(17) 0.87439(12) 0.0373 1.0000 Uani .
C612 C 0.52880(18) 0.73797(18) 0.84185(14) 0.0449 1.0000 Uani .
C613 C 0.5052(2) 0.82918(19) 0.85812(16) 0.0546 1.0000 Uani .
C614 C 0.4386(2) 0.8467(2) 0.90677(15) 0.0547 1.0000 Uani .
C615 C 0.3943(2) 0.7747(2) 0.93934(15) 0.0548 1.0000 Uani .
C616 C 0.41796(19) 0.68391(19) 0.92376(14) 0.0466 1.0000 Uani .
C711 C 0.73677(17) 0.33008(17) 0.87432(12) 0.0366 1.0000 Uani .
C712 C 0.68421(18) 0.25580(18) 0.85222(15) 0.0457 1.0000 Uani .
C713 C 0.7040(2) 0.16632(19) 0.87424(18) 0.0598 1.0000 Uani .
C714 C 0.7766(2) 0.1500(2) 0.91821(16) 0.0585 1.0000 Uani .
C715 C 0.8308(2) 0.2231(2) 0.93968(16) 0.0598 1.0000 Uani .
C716 C 0.8116(2) 0.3124(2) 0.91783(15) 0.0506 1.0000 Uani .
C811 C 0.78028(14) 0.50712(17) 0.64984(11) 0.0347 1.0000 Uani .
C812 C 0.76870(17) 0.41247(17) 0.64255(13) 0.0433 1.0000 Uani .
C813 C 0.81515(19) 0.36330(18) 0.59201(15) 0.0496 1.0000 Uani .
C814 C 0.87538(18) 0.40748(19) 0.54792(14) 0.0474 1.0000 Uani .
C815 C 0.88837(19) 0.5008(2) 0.55463(15) 0.0607 1.0000 Uani .
C816 C 0.8411(2) 0.55015(19) 0.60513(15) 0.0551 1.0000 Uani .
C821 C 0.70573(16) 0.68320(15) 0.67621(12) 0.0362 1.0000 Uani .
C822 C 0.65632(17) 0.68915(17) 0.61371(13) 0.0406 1.0000 Uani .
C823 C 0.64334(18) 0.77277(18) 0.57996(15) 0.0460 1.0000 Uani .
C824 C 0.67917(18) 0.85309(18) 0.60898(15) 0.0478 1.0000 Uani .
C825 C 0.72678(19) 0.84918(18) 0.67073(16) 0.0494 1.0000 Uani .
C826 C 0.74056(18) 0.76451(17) 0.70473(14) 0.0437 1.0000 Uani .
C901 C 0.1299(6) 0.4984(7) 0.8790(5) 0.2058 1.0000 Uani .
C902 C 0.1045(6) 0.4859(6) 0.9420(3) 0.2067 1.0000 Uani .
C911 C 0.1271(7) 0.5108(8) 0.7578(5) 0.2370 1.0000 Uani .
C912 C 0.0737(7) 0.5320(5) 0.7109(4) 0.1968 1.0000 Uani .
H11 H 0.77644(18) 0.25700(19) 0.23595(14) 0.0568 1.0000 Uiso R
H12 H 0.74467(18) 0.34009(19) 0.18337(14) 0.0568 1.0000 Uiso R
H21 H 0.9239(2) 0.25974(19) 0.19540(15) 0.0586 1.0000 Uiso R
H22 H 0.8640(2) 0.27344(19) 0.12388(15) 0.0586 1.0000 Uiso R
H31 H 0.92983(19) 0.4314(2) 0.02963(13) 0.0584 1.0000 Uiso R
H32 H 0.82708(19) 0.4289(2) 0.06260(13) 0.0584 1.0000 Uiso R
H41 H 0.94990(19) 0.5849(2) 0.06108(12) 0.0563 1.0000 Uiso R
H42 H 0.84751(19) 0.5808(2) 0.02723(12) 0.0563 1.0000 Uiso R
H51 H 0.90048(19) 0.74649(19) 0.11486(14) 0.0556 1.0000 Uiso R
H52 H 0.84603(19) 0.75902(19) 0.18883(14) 0.0556 1.0000 Uiso R
H61 H 0.99642(17) 0.77234(18) 0.22175(13) 0.0505 1.0000 Uiso R
H62 H 1.02838(17) 0.68900(18) 0.16956(13) 0.0505 1.0000 Uiso R
H111 H 0.43642(16) 0.35110(17) 0.82451(12) 0.0454 1.0000 Uiso R
H112 H 0.35305(16) 0.38709(17) 0.77454(12) 0.0454 1.0000 Uiso R
H121 H 0.38086(15) 0.47468(18) 0.88623(12) 0.0494 1.0000 Uiso R
H122 H 0.36364(15) 0.53549(18) 0.81533(12) 0.0494 1.0000 Uiso R
H131 H 0.54267(16) 0.53792(19) 0.97426(11) 0.0485 1.0000 Uiso R
H132 H 0.54204(16) 0.43403(19) 0.94078(11) 0.0485 1.0000 Uiso R
H141 H 0.69381(16) 0.46303(19) 0.97138(11) 0.0496 1.0000 Uiso R
H142 H 0.69106(16) 0.56493(19) 0.93460(11) 0.0496 1.0000 Uiso R
H151 H 0.84954(15) 0.51412(19) 0.87294(12) 0.0510 1.0000 Uiso R
H152 H 0.85579(15) 0.45455(19) 0.80042(12) 0.0510 1.0000 Uiso R
H161 H 0.78682(17) 0.63930(17) 0.81723(13) 0.0514 1.0000 Uiso R
H162 H 0.86441(17) 0.60429(17) 0.76195(13) 0.0514 1.0000 Uiso R
H1121 H 0.62521(17) 0.36279(18) 0.25583(15) 0.0556 1.0000 Uiso R
H1131 H 0.49136(18) 0.37665(19) 0.32579(17) 0.0637 1.0000 Uiso R
H1141 H 0.50094(18) 0.42501(18) 0.44409(16) 0.0628 1.0000 Uiso R
H1151 H 0.64551(19) 0.46948(19) 0.49179(15) 0.0619 1.0000 Uiso R
H1161 H 0.77872(18) 0.45942(18) 0.42233(13) 0.0552 1.0000 Uiso R
H1221 H 1.01116(16) 0.40385(18) 0.32415(13) 0.0512 1.0000 Uiso R
H1231 H 1.10288(18) 0.3170(2) 0.40347(15) 0.0585 1.0000 Uiso R
H1241 H 1.03777(18) 0.19471(18) 0.47001(15) 0.0557 1.0000 Uiso R
H1251 H 0.8808(2) 0.15583(18) 0.45367(16) 0.0632 1.0000 Uiso R
H1261 H 0.78917(19) 0.24164(18) 0.37445(16) 0.0591 1.0000 Uiso R
H2121 H 1.11611(18) 0.48555(19) 0.18364(14) 0.0565 1.0000 Uiso R
H2131 H 1.26902(19) 0.4424(2) 0.15453(16) 0.0684 1.0000 Uiso R
H2141 H 1.2962(2) 0.3070(2) 0.08676(17) 0.0749 1.0000 Uiso R
H2151 H 1.1716(2) 0.2145(2) 0.04954(17) 0.0754 1.0000 Uiso R
H2161 H 1.0196(2) 0.2600(2) 0.07418(16) 0.0651 1.0000 Uiso R
H3121 H 0.66361(18) 0.53554(19) 0.19344(14) 0.0563 1.0000 Uiso R
H3131 H 0.50811(19) 0.5699(2) 0.16376(16) 0.0700 1.0000 Uiso R
H3141 H 0.4743(2) 0.6836(2) 0.07774(16) 0.0673 1.0000 Uiso R
H3151 H 0.5938(2) 0.7657(2) 0.02325(16) 0.0720 1.0000 Uiso R
H3161 H 0.7492(2) 0.7355(2) 0.05425(15) 0.0642 1.0000 Uiso R
H4121 H 0.79444(18) 0.60730(19) 0.34567(14) 0.0583 1.0000 Uiso R
H4131 H 0.71671(19) 0.6898(2) 0.43517(16) 0.0669 1.0000 Uiso R
H4141 H 0.77896(18) 0.82948(19) 0.48080(15) 0.0583 1.0000 Uiso R
H4151 H 0.9194(2) 0.88671(19) 0.43585(15) 0.0603 1.0000 Uiso R
H4161 H 1.00035(18) 0.80180(18) 0.34963(14) 0.0540 1.0000 Uiso R
H4221 H 1.02984(17) 0.55067(18) 0.40098(13) 0.0511 1.0000 Uiso R
H4231 H 1.17329(18) 0.5302(2) 0.45627(15) 0.0599 1.0000 Uiso R
H4241 H 1.30831(18) 0.58749(19) 0.40316(16) 0.0609 1.0000 Uiso R
H4251 H 1.29930(18) 0.6677(2) 0.29512(17) 0.0657 1.0000 Uiso R
H4261 H 1.15536(17) 0.68653(19) 0.23711(15) 0.0556 1.0000 Uiso R
H5121 H 0.42480(19) 0.23244(17) 0.74001(15) 0.0561 1.0000 Uiso R
H5131 H 0.4335(2) 0.09836(18) 0.66729(17) 0.0690 1.0000 Uiso R
H5141 H 0.51086(19) 0.10433(19) 0.55853(16) 0.0638 1.0000 Uiso R
H5151 H 0.5817(2) 0.24443(19) 0.52193(15) 0.0615 1.0000 Uiso R
H5161 H 0.57534(18) 0.37714(17) 0.59437(13) 0.0505 1.0000 Uiso R
H5221 H 0.49360(17) 0.61823(16) 0.68506(13) 0.0483 1.0000 Uiso R
H5231 H 0.40619(18) 0.71189(17) 0.60735(14) 0.0549 1.0000 Uiso R
H5241 H 0.29077(18) 0.64511(18) 0.53640(13) 0.0536 1.0000 Uiso R
H5251 H 0.25565(19) 0.4855(2) 0.54883(15) 0.0698 1.0000 Uiso R
H5261 H 0.34115(19) 0.39135(18) 0.62707(16) 0.0634 1.0000 Uiso R
H6121 H 0.57740(18) 0.72567(18) 0.80633(14) 0.0537 1.0000 Uiso R
H6131 H 0.5368(2) 0.88163(19) 0.83421(16) 0.0654 1.0000 Uiso R
H6141 H 0.4223(2) 0.9120(2) 0.91859(15) 0.0656 1.0000 Uiso R
H6151 H 0.3451(2) 0.7877(2) 0.97423(15) 0.0656 1.0000 Uiso R
H6161 H 0.38621(19) 0.63184(19) 0.94809(14) 0.0558 1.0000 Uiso R
H7121 H 0.63135(18) 0.26674(18) 0.82003(15) 0.0548 1.0000 Uiso R
H7131 H 0.6652(2) 0.11361(19) 0.85797(18) 0.0713 1.0000 Uiso R
H7141 H 0.7903(2) 0.0858(2) 0.93454(16) 0.0704 1.0000 Uiso R
H7151 H 0.8842(2) 0.2115(2) 0.97123(16) 0.0716 1.0000 Uiso R
H7161 H 0.8516(2) 0.3646(2) 0.93331(15) 0.0607 1.0000 Uiso R
H8121 H 0.72582(17) 0.37923(17) 0.67454(13) 0.0518 1.0000 Uiso R
H8131 H 0.80513(19) 0.29518(18) 0.58739(15) 0.0593 1.0000 Uiso R
H8141 H 0.90922(18) 0.37178(19) 0.51138(14) 0.0568 1.0000 Uiso R
H8151 H 0.93209(19) 0.5335(2) 0.52297(15) 0.0727 1.0000 Uiso R
H8161 H 0.8513(2) 0.61829(19) 0.60934(15) 0.0664 1.0000 Uiso R
H8221 H 0.62972(17) 0.63169(17) 0.59288(13) 0.0485 1.0000 Uiso R
H8231 H 0.60838(18) 0.77539(18) 0.53493(15) 0.0550 1.0000 Uiso R
H8241 H 0.67020(18) 0.91372(18) 0.58475(15) 0.0573 1.0000 Uiso R
H8251 H 0.75190(19) 0.90722(18) 0.69173(16) 0.0592 1.0000 Uiso R
H8261 H 0.77561(18) 0.76243(17) 0.74973(14) 0.0524 1.0000 Uiso R
H9011 H 0.1741(6) 0.5509(7) 0.8831(5) 0.2494 1.0000 Uiso R
H9012 H 0.1639(6) 0.4403(7) 0.8677(5) 0.2494 1.0000 Uiso R
H9021 H 0.1591(6) 0.4735(6) 0.9722(3) 0.2493 1.0000 Uiso R
H9022 H 0.0723(6) 0.5423(6) 0.9593(3) 0.2493 1.0000 Uiso R
H9023 H 0.0621(6) 0.4317(6) 0.9440(3) 0.2493 1.0000 Uiso R
H9111 H 0.1803(7) 0.5540(8) 0.7554(5) 0.2861 1.0000 Uiso R
H9112 H 0.1485(7) 0.4462(8) 0.7490(5) 0.2861 1.0000 Uiso R
H9121 H 0.1040(7) 0.5277(5) 0.6641(4) 0.2331 1.0000 Uiso R
H9122 H 0.0522(7) 0.5968(5) 0.7187(4) 0.2331 1.0000 Uiso R
H9123 H 0.0203(7) 0.4890(5) 0.7123(4) 0.2331 1.0000 Uiso R

loop_
_atom_site_aniso_label
_atom_site_aniso_U_11
_atom_site_aniso_U_22
_atom_site_aniso_U_33
_atom_site_aniso_U_23
_atom_site_aniso_U_13
_atom_site_aniso_U_12
Ni1 0.03289(14) 0.03629(17) 0.02708(14) -0.00053(13) -0.00137(11) -0.00165(14)
Ni2 0.03020(13) 0.03112(15) 0.02545(14) -0.00175(12) 0.00019(10) -0.00176(13)
P1 0.0330(3) 0.0384(3) 0.0361(3) 0.0006(3) -0.0001(2) -0.0042(3)
P2 0.0392(3) 0.0417(3) 0.0328(3) -0.0056(3) -0.0009(2) 0.0007(3)
P3 0.0376(3) 0.0449(4) 0.0290(3) 0.0019(3) -0.0034(2) 0.0024(3)
P4 0.0311(3) 0.0370(3) 0.0277(3) -0.0001(2) 0.0003(2) -0.0017(3)
P5 0.0322(3) 0.0284(3) 0.0272(3) 0.0006(2) -0.0014(2) -0.0023(2)
P6 0.0362(3) 0.0357(3) 0.0274(3) -0.0021(2) 0.0019(2) 0.0027(3)
P7 0.0348(3) 0.0362(3) 0.0294(3) -0.0033(2) -0.0036(2) 0.0010(3)
P8 0.0343(3) 0.0298(3) 0.0327(3) -0.0034(2) 0.0036(2) -0.0045(2)
O1 0.253(6) 0.339(8) 0.080(3) 0.011(5) -0.001(3) -0.053(6)
C1 0.0454(15) 0.0451(15) 0.0521(16) -0.0058(12) -0.0015(12) -0.0111(12)
C2 0.0534(17) 0.0444(15) 0.0490(16) -0.0126(12) 0.0026(13) -0.0084(13)
C3 0.0472(16) 0.0660(18) 0.0333(13) -0.0087(12) -0.0062(11) 0.0089(14)
C4 0.0476(16) 0.0634(17) 0.0299(13) 0.0038(12) -0.0039(11) 0.0090(14)
C5 0.0525(17) 0.0486(15) 0.0380(14) 0.0083(11) -0.0053(12) -0.0026(13)
C6 0.0427(14) 0.0466(14) 0.0371(13) 0.0043(11) 0.0021(10) -0.0070(11)
C11 0.0374(12) 0.0403(13) 0.0360(12) 0.0053(10) 0.0030(10) -0.0045(10)
C12 0.0373(12) 0.0500(15) 0.0363(12) -0.0023(11) 0.0058(9) -0.0025(12)
C13 0.0512(13) 0.0430(13) 0.0271(10) -0.0012(11) 0.0040(9) 0.0065(13)
C14 0.0499(13) 0.0437(13) 0.0305(11) -0.0055(11) -0.0093(9) 0.0080(13)
C15 0.0337(11) 0.0485(14) 0.0454(13) -0.0029(12) -0.0074(9) -0.0056(12)
C16 0.0419(14) 0.0425(14) 0.0445(14) -0.0036(11) -0.0019(11) -0.0114(11)
C111 0.0359(12) 0.0342(12) 0.0459(14) 0.0088(10) 0.0015(10) -0.0005(10)
C112 0.0370(13) 0.0492(15) 0.0530(16) 0.0089(12) 0.0002(11) -0.0024(11)
C113 0.0334(14) 0.0514(17) 0.075(2) 0.0106(15) 0.0038(13) -0.0009(12)
C114 0.0409(14) 0.0392(14) 0.077(2) 0.0157(14) 0.0196(13) 0.0031(12)
C115 0.0538(17) 0.0471(16) 0.0543(16) 0.0092(13) 0.0141(13) 0.0038(13)
C116 0.0429(14) 0.0495(15) 0.0459(14) 0.0040(12) 0.0046(11) 0.0009(12)
C121 0.0367(13) 0.0322(12) 0.0413(14) -0.0027(10) 0.0033(10) -0.0001(10)
C122 0.0353(13) 0.0458(14) 0.0468(14) 0.0023(11) 0.0045(11) 0.0004(11)
C123 0.0327(13) 0.0609(17) 0.0526(16) 0.0036(13) 0.0006(11) 0.0071(12)
C124 0.0469(15) 0.0404(14) 0.0522(15) 0.0007(12) 0.0018(12) 0.0148(12)
C125 0.0566(18) 0.0358(14) 0.0655(19) 0.0111(13) 0.0036(14) -0.0018(13)
C126 0.0438(15) 0.0379(14) 0.0661(18) 0.0099(13) -0.0029(13) -0.0016(12)
C211 0.0455(14) 0.0442(14) 0.0331(12) 0.0025(11) 0.0012(10) 0.0043(11)
C212 0.0474(15) 0.0449(15) 0.0490(15) -0.0006(12) 0.0016(11) 0.0011(12)
C213 0.0439(15) 0.0625(19) 0.0647(19) 0.0109(15) 0.0011(13) 0.0032(14)
C214 0.0532(19) 0.074(2) 0.0608(19) 0.0128(16) 0.0147(15) 0.0233(16)
C215 0.070(2) 0.064(2) 0.0548(19) -0.0066(15) 0.0143(16) 0.0172(17)
C216 0.0578(18) 0.0526(17) 0.0528(17) -0.0119(13) 0.0070(14) 0.0047(14)
C311 0.0418(13) 0.0499(15) 0.0329(12) -0.0078(11) -0.0036(10) 0.0073(12)
C312 0.0420(14) 0.0475(15) 0.0515(15) -0.0004(12) -0.0056(12) 0.0017(12)
C313 0.0423(15) 0.066(2) 0.0663(19) -0.0129(16) -0.0019(14) -0.0028(14)
C314 0.0419(16) 0.071(2) 0.0554(17) -0.0175(15) -0.0100(13) 0.0151(14)
C315 0.062(2) 0.077(2) 0.0415(16) 0.0007(15) -0.0088(14) 0.0266(17)
C316 0.0483(16) 0.073(2) 0.0390(15) 0.0118(14) -0.0008(12) 0.0142(15)
C411 0.0304(12) 0.0365(12) 0.0328(12) 0.0016(9) -0.0019(9) 0.0034(10)
C412 0.0445(15) 0.0479(15) 0.0535(16) -0.0042(12) 0.0097(12) -0.0057(12)
C413 0.0416(15) 0.0632(19) 0.0626(18) -0.0085(15) 0.0186(13) -0.0020(13)
C414 0.0449(15) 0.0502(16) 0.0509(16) -0.0081(12) 0.0041(12) 0.0124(12)
C415 0.0508(16) 0.0423(15) 0.0579(17) -0.0123(12) 0.0019(13) -0.0023(12)
C416 0.0402(14) 0.0439(14) 0.0512(15) -0.0092(12) 0.0034(12) -0.0032(11)
C421 0.0324(12) 0.0349(12) 0.0346(12) -0.0093(10) -0.0021(9) 0.0021(10)
C422 0.0406(14) 0.0497(15) 0.0373(13) -0.0009(11) -0.0033(10) 0.0007(12)
C423 0.0475(15) 0.0533(16) 0.0487(15) -0.0065(13) -0.0130(12) 0.0091(13)
C424 0.0395(14) 0.0471(15) 0.0656(18) -0.0205(13) -0.0168(13) 0.0101(12)
C425 0.0313(14) 0.0579(18) 0.075(2) -0.0079(15) 0.0003(13) -0.0003(12)
C426 0.0337(13) 0.0546(16) 0.0507(15) 0.0000(12) 0.0023(11) -0.0020(12)
C511 0.0316(12) 0.0301(12) 0.0367(12) 0.0006(9) -0.0073(9) 0.0018(9)
C512 0.0553(16) 0.0351(13) 0.0505(15) 0.0001(11) 0.0060(12) -0.0049(12)
C513 0.068(2) 0.0301(14) 0.074(2) -0.0074(13) 0.0067(16) -0.0075(13)
C514 0.0522(16) 0.0405(15) 0.0668(19) -0.0195(13) -0.0062(14) 0.0031(12)
C515 0.0570(17) 0.0480(16) 0.0490(16) -0.0107(12) 0.0015(13) 0.0046(13)
C516 0.0510(15) 0.0352(13) 0.0401(14) -0.0052(10) 0.0012(11) -0.0028(11)
C521 0.0345(11) 0.0303(11) 0.0306(10) 0.0005(10) -0.0006(8) 0.0017(10)
C522 0.0454(14) 0.0347(13) 0.0408(13) 0.0026(10) -0.0066(11) -0.0023(11)
C523 0.0567(16) 0.0320(13) 0.0487(15) 0.0067(11) -0.0065(12) -0.0014(12)
C524 0.0488(15) 0.0405(14) 0.0452(14) 0.0033(11) -0.0057(11) 0.0087(12)
C525 0.0597(16) 0.0466(16) 0.0683(18) 0.0048(15) -0.0340(14) 0.0003(14)
C526 0.0545(17) 0.0346(13) 0.0697(19) 0.0073(13) -0.0282(14) -0.0051(12)
C611 0.0399(13) 0.0428(14) 0.0293(12) -0.0027(10) -0.0032(10) 0.0053(11)
C612 0.0443(14) 0.0462(15) 0.0441(14) -0.0055(11) 0.0032(11) -0.0009(12)
C613 0.0672(19) 0.0373(14) 0.0595(18) -0.0026(13) -0.0048(15) 0.0002(13)
C614 0.074(2) 0.0408(15) 0.0491(16) -0.0114(13) -0.0108(14) 0.0190(14)
C615 0.0608(19) 0.0591(18) 0.0445(16) -0.0102(13) 0.0021(14) 0.0237(15)
C616 0.0502(16) 0.0471(15) 0.0427(15) -0.0007(12) 0.0060(12) 0.0072(12)
C711 0.0400(13) 0.0407(13) 0.0290(12) -0.0021(10) 0.0022(10) 0.0040(11)
C712 0.0393(14) 0.0417(14) 0.0561(16) -0.0003(12) -0.0016(12) 0.0029(11)
C713 0.0603(19) 0.0368(15) 0.082(2) -0.0005(14) 0.0049(16) -0.0017(13)
C714 0.074(2) 0.0445(16) 0.0571(18) 0.0098(14) 0.0101(15) 0.0192(15)
C715 0.070(2) 0.0599(19) 0.0495(17) 0.0008(14) -0.0117(15) 0.0270(16)
C716 0.0575(17) 0.0508(16) 0.0436(16) -0.0073(12) -0.0114(13) 0.0094(14)
C811 0.0346(11) 0.0326(12) 0.0369(11) -0.0040(10) 0.0006(8) -0.0011(11)
C812 0.0472(14) 0.0354(13) 0.0472(14) -0.0008(11) 0.0093(11) -0.0015(11)
C813 0.0596(17) 0.0323(13) 0.0570(16) -0.0059(12) 0.0064(13) 0.0060(12)
C814 0.0503(15) 0.0472(15) 0.0447(14) -0.0089(12) 0.0090(11) 0.0116(13)
C815 0.0666(17) 0.0475(16) 0.0681(18) -0.0077(15) 0.0360(14) -0.0020(16)
C816 0.0619(18) 0.0374(14) 0.0662(18) -0.0095(13) 0.0290(15) -0.0069(13)
C821 0.0384(13) 0.0301(12) 0.0402(13) -0.0037(10) 0.0122(10) -0.0006(10)
C822 0.0434(14) 0.0355(13) 0.0429(14) -0.0020(10) 0.0049(11) -0.0018(11)
C823 0.0426(15) 0.0467(15) 0.0489(16) 0.0034(12) 0.0057(12) 0.0038(12)
C824 0.0460(15) 0.0385(14) 0.0590(17) 0.0084(12) 0.0156(13) 0.0036(12)
C825 0.0527(17) 0.0314(13) 0.0641(18) -0.0022(12) 0.0143(14) -0.0053(12)
C826 0.0482(15) 0.0350(13) 0.0480(15) -0.0033(11) 0.0075(12) -0.0034(11)
C901 0.268(11) 0.211(8) 0.138(7) 0.015(8) 0.000(7) -0.008(8)
C902 0.311(11) 0.232(9) 0.077(4) -0.019(5) 0.016(5) -0.069(8)
C911 0.276(11) 0.239(10) 0.196(10) 0.035(9) -0.096(9) 0.039(9)
C912 0.264(10) 0.168(7) 0.158(7) 0.038(6) -0.002(7) 0.028(7)

loop_
_atom_type_symbol
_atom_type_scat_dispersion_real
_atom_type_scat_dispersion_imag
_atom_type_scat_Cromer_Mann_a1
_atom_type_scat_Cromer_Mann_b1
_atom_type_scat_Cromer_Mann_a2
_atom_type_scat_Cromer_Mann_b2
_atom_type_scat_Cromer_Mann_a3
_atom_type_scat_Cromer_Mann_b3
_atom_type_scat_Cromer_Mann_a4
_atom_type_scat_Cromer_Mann_b4
_atom_type_scat_Cromer_Mann_c
_atom_type_scat_source
'C   ' 0.0033 0.0016 2.3100 20.8439 1.0200 10.2075 1.5886 0.5687 0.8650 51.6512 0.2156 International_Tables_Vol_IV_Table_2.2B
'H   ' 0.0000 0.0000 0.4930 10.5109 0.3229 26.1257 0.1402 3.1424 0.0408 57.7998 0.0030 International_Tables_Vol_IV_Table_2.2B
'Ni  ' 0.3393 1.1124 12.8376 3.8785 7.2920 0.2565 4.4438 12.1763 2.3800 66.3421 1.0341 International_Tables_Vol_IV_Table_2.2B
'O   ' 0.0106 0.0060 3.0485 13.2771 2.2868 5.7011 1.5463 0.3239 0.8670 32.9089 0.2508 International_Tables_Vol_IV_Table_2.2B
'P   ' 0.1023 0.0942 6.4345 1.9067 4.1791 27.1570 1.7800 0.5260 1.4908 68.1645 1.1149 International_Tables_Vol_IV_Table_2.2B

loop_
_exptl_crystal_face_index_h
_exptl_crystal_face_index_k
_exptl_crystal_face_index_l
_exptl_crystal_face_perp_dist
0 0 1 0.080
0 0 -1 0.070
1 1 0 0.060
-1 -1 0 0.060
1 -1 0 0.140
-1 1 0 0.160
1 2 0 0.070

loop_
_geom_angle_atom_site_label_1
_geom_angle_atom_site_label_2
_geom_angle_atom_site_label_3
_geom_angle
_geom_angle_publ_flag
P1 Ni1 P2 89.21(3) yes
P1 Ni1 P3 127.73(3) yes
P2 Ni1 P3 92.68(3) yes
P1 Ni1 P4 128.22(3) yes
P2 Ni1 P4 127.84(3) yes
P3 Ni1 P4 89.66(3) yes
P5 Ni2 P6 89.44(2) yes
P5 Ni2 P7 129.47(3) yes
P6 Ni2 P7 92.14(2) yes
P5 Ni2 P8 126.33(2) yes
P6 Ni2 P8 128.35(3) yes
P7 Ni2 P8 90.33(3) yes
Ni1 P1 C1 104.93(9) yes
Ni1 P1 C111 128.50(8) yes
C1 P1 C111 102.80(12) yes
Ni1 P1 C121 116.47(8) yes
C1 P1 C121 100.45(12) yes
C111 P1 C121 99.76(11) yes
Ni1 P2 C2 109.34(9) yes
Ni1 P2 C3 105.78(9) yes
C2 P2 C3 103.73(14) yes
Ni1 P2 C211 131.46(9) yes
C2 P2 C211 101.11(12) yes
C3 P2 C211 102.42(12) yes
Ni1 P3 C4 105.38(9) yes
Ni1 P3 C5 109.22(8) yes
C4 P3 C5 103.99(13) yes
Ni1 P3 C311 131.66(9) yes
C4 P3 C311 102.30(11) yes
C5 P3 C311 101.36(12) yes
Ni1 P4 C6 105.61(8) yes
Ni1 P4 C411 116.84(8) yes
C6 P4 C411 101.89(11) yes
Ni1 P4 C421 126.33(8) yes
C6 P4 C421 103.40(11) yes
C411 P4 C421 99.69(10) yes
Ni2 P5 C11 105.62(8) yes
Ni2 P5 C511 127.83(7) yes
C11 P5 C511 103.91(11) yes
Ni2 P5 C521 115.80(7) yes
C11 P5 C521 100.90(10) yes
C511 P5 C521 99.33(10) yes
Ni2 P6 C12 109.03(8) yes
Ni2 P6 C13 105.70(8) yes
C12 P6 C13 104.73(11) yes
Ni2 P6 C611 131.12(8) yes
C12 P6 C611 100.88(11) yes
C13 P6 C611 102.79(11) yes
Ni2 P7 C14 105.40(8) yes
Ni2 P7 C15 108.85(8) yes
C14 P7 C15 104.87(11) yes
Ni2 P7 C711 132.18(8) yes
C14 P7 C711 101.26(11) yes
C15 P7 C711 101.51(12) yes
Ni2 P8 C16 104.95(8) yes
Ni2 P8 C811 118.01(8) yes
C16 P8 C811 101.17(11) yes
Ni2 P8 C821 126.18(8) yes
C16 P8 C821 103.00(11) yes
C811 P8 C821 100.08(11) yes
C901 O1 C911 126.6(8) yes
P1 C1 C2 108.36(17) yes
P1 C1 H11 109.779 no
C2 C1 H11 109.754 no
P1 C1 H12 109.739 no
C2 C1 H12 109.727 no
H11 C1 H12 109.467 no
C1 C2 P2 109.37(18) yes
C1 C2 H21 109.471 no
P2 C2 H21 109.487 no
C1 C2 H22 109.548 no
P2 C2 H22 109.479 no
H21 C2 H22 109.467 no
P2 C3 C4 109.20(18) yes
P2 C3 H31 109.540 no
C4 C3 H31 109.556 no
P2 C3 H32 109.538 no
C4 C3 H32 109.530 no
H31 C3 H32 109.467 no
C3 C4 P3 109.07(19) yes
C3 C4 H41 109.565 no
P3 C4 H41 109.563 no
C3 C4 H42 109.576 no
P3 C4 H42 109.582 no
H41 C4 H42 109.467 no
P3 C5 C6 109.51(18) yes
P3 C5 H51 109.442 no
C6 C5 H51 109.436 no
P3 C5 H52 109.474 no
C6 C5 H52 109.496 no
H51 C5 H52 109.467 no
C5 C6 P4 108.73(17) yes
C5 C6 H61 109.638 no
P4 C6 H61 109.639 no
C5 C6 H62 109.685 no
P4 C6 H62 109.663 no
H61 C6 H62 109.466 no
P5 C11 C12 108.28(16) yes
P5 C11 H111 109.768 no
C12 C11 H111 109.783 no
P5 C11 H112 109.765 no
C12 C11 H112 109.763 no
H111 C11 H112 109.466 no
C11 C12 P6 110.44(15) yes
C11 C12 H121 109.211 no
P6 C12 H121 109.220 no
C11 C12 H122 109.251 no
P6 C12 H122 109.240 no
H121 C12 H122 109.466 no
P6 C13 C14 108.45(15) yes
P6 C13 H131 109.729 no
C14 C13 H131 109.754 no
P6 C13 H132 109.724 no
C14 C13 H132 109.702 no
H131 C13 H132 109.466 no
C13 C14 P7 108.16(15) yes
C13 C14 H141 109.808 no
P7 C14 H141 109.821 no
C13 C14 H142 109.780 no
P7 C14 H142 109.786 no
H141 C14 H142 109.466 no
P7 C15 C16 109.57(16) yes
P7 C15 H151 109.439 no
C16 C15 H151 109.460 no
P7 C15 H152 109.452 no
C16 C15 H152 109.437 no
H151 C15 H152 109.467 no
C15 C16 P8 109.30(16) yes
C15 C16 H161 109.511 no
P8 C16 H161 109.513 no
C15 C16 H162 109.518 no
P8 C16 H162 109.521 no
H161 C16 H162 109.467 no
P1 C111 C112 123.6(2) yes
P1 C111 C116 118.03(18) yes
C112 C111 C116 118.4(2) yes
C111 C112 C113 119.9(3) yes
C111 C112 H1121 120.061 no
C113 C112 H1121 120.039 no
C112 C113 C114 121.1(3) yes
C112 C113 H1131 119.418 no
C114 C113 H1131 119.441 no
C113 C114 C115 119.3(2) yes
C113 C114 H1141 120.335 no
C115 C114 H1141 120.361 no
C114 C115 C116 120.0(3) yes
C114 C115 H1151 119.977 no
C116 C115 H1151 119.998 no
C111 C116 C115 121.2(3) yes
C111 C116 H1161 119.404 no
C115 C116 H1161 119.401 no
P1 C121 C122 119.39(18) yes
P1 C121 C126 122.71(19) yes
C122 C121 C126 117.9(2) yes
C121 C122 C123 120.8(2) yes
C121 C122 H1221 119.624 no
C123 C122 H1221 119.575 no
C122 C123 C124 120.5(2) yes
C122 C123 H1231 119.783 no
C124 C123 H1231 119.766 no
C123 C124 C125 119.3(3) yes
C123 C124 H1241 120.334 no
C125 C124 H1241 120.354 no
C124 C125 C126 120.3(3) yes
C124 C125 H1251 119.865 no
C126 C125 H1251 119.882 no
C121 C126 C125 121.2(3) yes
C121 C126 H1261 119.390 no
C125 C126 H1261 119.371 no
P2 C211 C212 118.47(19) yes
P2 C211 C216 123.5(2) yes
C212 C211 C216 118.0(3) yes
C211 C212 C213 120.9(3) yes
C211 C212 H2121 119.537 no
C213 C212 H2121 119.587 no
C212 C213 C214 119.8(3) yes
C212 C213 H2131 120.102 no
C214 C213 H2131 120.085 no
C213 C214 C215 119.8(3) yes
C213 C214 H2141 120.114 no
C215 C214 H2141 120.092 no
C214 C215 C216 120.4(3) yes
C214 C215 H2151 119.774 no
C216 C215 H2151 119.777 no
C211 C216 C215 121.0(3) yes
C211 C216 H2161 119.509 no
C215 C216 H2161 119.493 no
P3 C311 C312 118.2(2) yes
P3 C311 C316 122.9(2) yes
C312 C311 C316 118.8(2) yes
C311 C312 C313 120.2(3) yes
C311 C312 H3121 119.890 no
C313 C312 H3121 119.876 no
C312 C313 C314 120.3(3) yes
C312 C313 H3131 119.867 no
C314 C313 H3131 119.871 no
C313 C314 C315 119.9(3) yes
C313 C314 H3141 120.061 no
C315 C314 H3141 120.049 no
C314 C315 C316 120.5(3) yes
C314 C315 H3151 119.768 no
C316 C315 H3151 119.777 no
C315 C316 C311 120.3(3) yes
C315 C316 H3161 119.829 no
C311 C316 H3161 119.841 no
P4 C411 C412 118.80(18) yes
P4 C411 C416 122.77(18) yes
C412 C411 C416 118.4(2) yes
C411 C412 C413 120.6(3) yes
C411 C412 H4121 119.695 no
C413 C412 H4121 119.682 no
C412 C413 C414 120.5(3) yes
C412 C413 H4131 119.782 no
C414 C413 H4131 119.762 no
C413 C414 C415 119.4(2) yes
C413 C414 H4141 120.274 no
C415 C414 H4141 120.308 no
C414 C415 C416 120.3(3) yes
C414 C415 H4151 119.837 no
C416 C415 H4151 119.843 no
C411 C416 C415 120.7(2) yes
C411 C416 H4161 119.626 no
C415 C416 H4161 119.644 no
P4 C421 C422 116.82(18) yes
P4 C421 C426 124.77(19) yes
C422 C421 C426 118.3(2) yes
C421 C422 C423 121.1(2) yes
C421 C422 H4221 119.467 no
C423 C422 H4221 119.457 no
C422 C423 C424 120.4(3) yes
C422 C423 H4231 119.829 no
C424 C423 H4231 119.799 no
C423 C424 C425 119.7(2) yes
C423 C424 H4241 120.170 no
C425 C424 H4241 120.136 no
C424 C425 C426 120.5(3) yes
C424 C425 H4251 119.767 no
C426 C425 H4251 119.756 no
C425 C426 C421 120.1(3) yes
C425 C426 H4261 119.934 no
C421 C426 H4261 119.953 no
P5 C511 C512 125.42(19) yes
P5 C511 C516 116.42(17) yes
C512 C511 C516 118.2(2) yes
C511 C512 C513 120.4(3) yes
C511 C512 H5121 119.813 no
C513 C512 H5121 119.809 no
C512 C513 C514 120.5(3) yes
C512 C513 H5131 119.764 no
C514 C513 H5131 119.775 no
C513 C514 C515 119.7(2) yes
C513 C514 H5141 120.131 no
C515 C514 H5141 120.123 no
C514 C515 C516 119.9(3) yes
C514 C515 H5151 120.028 no
C516 C515 H5151 120.042 no
C511 C516 C515 121.3(2) yes
C511 C516 H5161 119.365 no
C515 C516 H5161 119.318 no
P5 C521 C522 118.99(17) yes
P5 C521 C526 122.84(19) yes
C522 C521 C526 118.2(2) yes
C521 C522 C523 120.6(2) yes
C521 C522 H5221 119.668 no
C523 C522 H5221 119.683 no
C522 C523 C524 120.6(2) yes
C522 C523 H5231 119.715 no
C524 C523 H5231 119.725 no
C523 C524 C525 119.3(2) yes
C523 C524 H5241 120.346 no
C525 C524 H5241 120.315 no
C524 C525 C526 120.4(2) yes
C524 C525 H5251 119.772 no
C526 C525 H5251 119.778 no
C521 C526 C525 120.8(3) yes
C521 C526 H5261 119.615 no
C525 C526 H5261 119.584 no
P6 C611 C612 118.60(19) yes
P6 C611 C616 122.9(2) yes
C612 C611 C616 118.5(2) yes
C611 C612 C613 120.6(3) yes
C611 C612 H6121 119.673 no
C613 C612 H6121 119.681 no
C612 C613 C614 120.1(3) yes
C612 C613 H6131 119.923 no
C614 C613 H6131 119.999 no
C613 C614 C615 120.2(3) yes
C613 C614 H6141 119.894 no
C615 C614 H6141 119.917 no
C614 C615 C616 120.0(3) yes
C614 C615 H6151 120.006 no
C616 C615 H6151 119.975 no
C611 C616 C615 120.5(3) yes
C611 C616 H6161 119.724 no
C615 C616 H6161 119.729 no
P7 C711 C712 118.97(19) yes
P7 C711 C716 122.8(2) yes
C712 C711 C716 118.2(2) yes
C711 C712 C713 120.9(3) yes
C711 C712 H7121 119.533 no
C713 C712 H7121 119.542 no
C712 C713 C714 120.3(3) yes
C712 C713 H7131 119.857 no
C714 C713 H7131 119.840 no
C713 C714 C715 119.5(3) yes
C713 C714 H7141 120.264 no
C715 C714 H7141 120.240 no
C714 C715 C716 120.5(3) yes
C714 C715 H7151 119.776 no
C716 C715 H7151 119.770 no
C711 C716 C715 120.6(3) yes
C711 C716 H7161 119.707 no
C715 C716 H7161 119.720 no
P8 C811 C812 119.33(17) yes
P8 C811 C816 123.20(19) yes
C812 C811 C816 117.5(2) yes
C811 C812 C813 121.3(2) yes
C811 C812 H8121 119.365 no
C813 C812 H8121 119.371 no
C812 C813 C814 120.4(2) yes
C812 C813 H8131 119.821 no
C814 C813 H8131 119.812 no
C813 C814 C815 119.3(2) yes
C813 C814 H8141 120.356 no
C815 C814 H8141 120.358 no
C814 C815 C816 120.2(3) yes
C814 C815 H8151 119.865 no
C816 C815 H8151 119.908 no
C815 C816 C811 121.4(2) yes
C815 C816 H8161 119.285 no
C811 C816 H8161 119.329 no
P8 C821 C822 117.69(18) yes
P8 C821 C826 124.2(2) yes
C822 C821 C826 118.1(2) yes
C821 C822 C823 121.5(2) yes
C821 C822 H8221 119.284 no
C823 C822 H8221 119.240 no
C822 C823 C824 119.6(3) yes
C822 C823 H8231 120.198 no
C824 C823 H8231 120.202 no
C823 C824 C825 120.0(2) yes
C823 C824 H8241 119.983 no
C825 C824 H8241 120.028 no
C824 C825 C826 120.5(3) yes
C824 C825 H8251 119.773 no
C826 C825 H8251 119.727 no
C825 C826 C821 120.3(3) yes
C825 C826 H8261 119.828 no
C821 C826 H8261 119.831 no
O1 C901 C902 133.8(10) yes
O1 C901 H9011 103.072 no
C902 C901 H9011 103.026 no
O1 C901 H9012 102.935 no
C902 C901 H9012 103.342 no
H9011 C901 H9012 109.467 no
C901 C902 H9021 109.510 no
C901 C902 H9022 109.608 no
H9021 C902 H9022 109.476 no
C901 C902 H9023 109.281 no
H9021 C902 H9023 109.476 no
H9022 C902 H9023 109.476 no
O1 C911 C912 115.0(10) yes
O1 C911 H9111 108.266 no
C912 C911 H9111 107.782 no
O1 C911 H9112 108.181 no
C912 C911 H9112 108.071 no
H9111 C911 H9112 109.467 no
C911 C912 H9121 110.581 no
C911 C912 H9122 109.053 no
H9121 C912 H9122 109.474 no
C911 C912 H9123 108.762 no
H9121 C912 H9123 109.476 no
H9122 C912 H9123 109.476 no

loop_
_geom_bond_atom_site_label_1
_geom_bond_atom_site_label_2
_geom_bond_distance
_geom_bond_publ_flag
Ni1 P1 2.1440(7) yes
Ni1 P2 2.1254(7) yes
Ni1 P3 2.1257(7) yes
Ni1 P4 2.1419(6) yes
Ni2 P5 2.1414(6) yes
Ni2 P6 2.1323(6) yes
Ni2 P7 2.1270(6) yes
Ni2 P8 2.1424(6) yes
P1 C1 1.859(3) yes
P1 C111 1.838(2) yes
P1 C121 1.841(3) yes
P2 C2 1.865(3) yes
P2 C3 1.866(3) yes
P2 C211 1.836(3) yes
P3 C4 1.861(3) yes
P3 C5 1.852(3) yes
P3 C311 1.843(3) yes
P4 C6 1.850(2) yes
P4 C411 1.840(2) yes
P4 C421 1.838(2) yes
P5 C11 1.859(2) yes
P5 C511 1.830(2) yes
P5 C521 1.845(2) yes
P6 C12 1.856(2) yes
P6 C13 1.862(2) yes
P6 C611 1.842(2) yes
P7 C14 1.871(2) yes
P7 C15 1.860(2) yes
P7 C711 1.840(2) yes
P8 C16 1.862(2) yes
P8 C811 1.841(2) yes
P8 C821 1.834(2) yes
O1 C901 1.185(8) yes
O1 C911 1.409(11) yes
C1 C2 1.529(4) yes
C1 H11 1.000 no
C1 H12 1.000 no
C2 H21 1.000 no
C2 H22 1.000 no
C3 C4 1.529(4) yes
C3 H31 1.000 no
C3 H32 1.000 no
C4 H41 1.000 no
C4 H42 1.000 no
C5 C6 1.530(4) yes
C5 H51 1.000 no
C5 H52 1.000 no
C6 H61 1.000 no
C6 H62 1.000 no
C11 C12 1.531(3) yes
C11 H111 1.000 no
C11 H112 1.000 no
C12 H121 1.000 no
C12 H122 1.000 no
C13 C14 1.528(3) yes
C13 H131 1.000 no
C13 H132 1.000 no
C14 H141 1.000 no
C14 H142 1.000 no
C15 C16 1.525(4) yes
C15 H151 1.000 no
C15 H152 1.000 no
C16 H161 1.000 no
C16 H162 1.000 no
C111 C112 1.388(3) yes
C111 C116 1.396(3) yes
C112 C113 1.391(4) yes
C112 H1121 1.000 no
C113 C114 1.371(4) yes
C113 H1131 1.000 no
C114 C115 1.386(4) yes
C114 H1141 1.000 no
C115 C116 1.375(4) yes
C115 H1151 1.000 no
C116 H1161 1.000 no
C121 C122 1.391(3) yes
C121 C126 1.391(4) yes
C122 C123 1.390(4) yes
C122 H1221 1.000 no
C123 C124 1.377(4) yes
C123 H1231 1.000 no
C124 C125 1.384(4) yes
C124 H1241 1.000 no
C125 C126 1.381(4) yes
C125 H1251 1.000 no
C126 H1261 1.000 no
C211 C212 1.387(4) yes
C211 C216 1.391(4) yes
C212 C213 1.396(4) yes
C212 H2121 1.000 no
C213 C214 1.377(4) yes
C213 H2131 1.000 no
C214 C215 1.373(5) yes
C214 H2141 1.000 no
C215 C216 1.381(4) yes
C215 H2151 1.000 no
C216 H2161 1.000 no
C311 C312 1.379(4) yes
C311 C316 1.390(4) yes
C312 C313 1.402(4) yes
C312 H3121 1.000 no
C313 C314 1.376(4) yes
C313 H3131 1.000 no
C314 C315 1.361(4) yes
C314 H3141 1.000 no
C315 C316 1.397(4) yes
C315 H3151 1.000 no
C316 H3161 1.000 no
C411 C412 1.383(3) yes
C411 C416 1.394(3) yes
C412 C413 1.385(4) yes
C412 H4121 1.000 no
C413 C414 1.380(4) yes
C413 H4131 1.000 no
C414 C415 1.377(4) yes
C414 H4141 1.000 no
C415 C416 1.380(4) yes
C415 H4151 1.000 no
C416 H4161 1.000 no
C421 C422 1.392(3) yes
C421 C426 1.389(3) yes
C422 C423 1.379(4) yes
C422 H4221 1.000 no
C423 C424 1.374(4) yes
C423 H4231 1.000 no
C424 C425 1.371(4) yes
C424 H4241 1.000 no
C425 C426 1.400(4) yes
C425 H4251 1.000 no
C426 H4261 1.000 no
C511 C512 1.384(3) yes
C511 C516 1.392(3) yes
C512 C513 1.395(4) yes
C512 H5121 1.000 no
C513 C514 1.370(4) yes
C513 H5131 1.000 no
C514 C515 1.380(4) yes
C514 H5141 1.000 no
C515 C516 1.377(3) yes
C515 H5151 1.000 no
C516 H5161 1.000 no
C521 C522 1.386(3) yes
C521 C526 1.385(3) yes
C522 C523 1.389(3) yes
C522 H5221 1.000 no
C523 C524 1.368(4) yes
C523 H5231 1.000 no
C524 C525 1.376(4) yes
C524 H5241 1.000 no
C525 C526 1.385(4) yes
C525 H5251 1.000 no
C526 H5261 1.000 no
C611 C612 1.380(4) yes
C611 C616 1.398(3) yes
C612 C613 1.399(4) yes
C612 H6121 1.000 no
C613 C614 1.371(4) yes
C613 H6131 1.000 no
C614 C615 1.376(4) yes
C614 H6141 1.000 no
C615 C616 1.391(4) yes
C615 H6151 1.000 no
C616 H6161 1.000 no
C711 C712 1.387(3) yes
C711 C716 1.397(4) yes
C712 C713 1.391(4) yes
C712 H7121 1.000 no
C713 C714 1.374(4) yes
C713 H7131 1.000 no
C714 C715 1.384(5) yes
C714 H7141 1.000 no
C715 C716 1.385(4) yes
C715 H7151 1.000 no
C716 H7161 1.000 no
C811 C812 1.386(3) yes
C811 C816 1.383(3) yes
C812 C813 1.379(3) yes
C812 H8121 1.000 no
C813 C814 1.378(4) yes
C813 H8131 1.000 no
C814 C815 1.369(4) yes
C814 H8141 1.000 no
C815 C816 1.385(4) yes
C815 H8151 1.000 no
C816 H8161 1.000 no
C821 C822 1.396(3) yes
C821 C826 1.392(3) yes
C822 C823 1.383(4) yes
C822 H8221 1.000 no
C823 C824 1.390(4) yes
C823 H8231 1.000 no
C824 C825 1.369(4) yes
C824 H8241 1.000 no
C825 C826 1.400(4) yes
C825 H8251 1.000 no
C826 H8261 1.000 no
C901 C902 1.273(9) yes
C901 H9011 1.000 no
C901 H9012 1.000 no
C902 H9021 1.000 no
C902 H9022 1.000 no
C902 H9023 1.000 no
C911 C912 1.227(8) yes
C911 H9111 1.000 no
C911 H9112 1.000 no
C912 H9121 1.000 no
C912 H9122 1.000 no
C912 H9123 1.000 no

loop_
_geom_contact_atom_site_label_1
_geom_contact_atom_site_label_2
_geom_contact_distance
_geom_contact_site_symmetry_2
_geom_contact_publ_flag
C113 C824 3.543(4) 2_646 no
C114 C514 3.582(4) 2_656 no
C124 C415 3.491(4) 2_746 no
C124 C816 3.588(4) 2_746 no
C126 C524 3.568(4) 2_646 no

loop_
_geom_torsion_atom_site_label_1
_geom_torsion_atom_site_label_2
_geom_torsion_atom_site_label_3
_geom_torsion_atom_site_label_4
_geom_torsion
_geom_torsion_publ_flag
Ni1 P1 C1 C2 46.5(2) no
Ni1 P1 C111 C112 97.1(2) no
Ni1 P1 C111 C116 -81.0(2) no
Ni1 P1 C121 C122 0.3(2) no
Ni1 P1 C121 C126 -179.4(2) no
Ni1 P2 C2 C1 19.2(2) no
Ni1 P2 C3 C4 34.4(2) no
Ni1 P2 C211 C212 -13.0(3) no
Ni1 P2 C211 C216 164.6(2) no
Ni1 P3 C4 C3 37.7(2) no
Ni1 P3 C5 C6 22.6(2) no
Ni1 P3 C311 C312 -6.1(3) no
Ni1 P3 C311 C316 173.7(2) no
Ni1 P4 C6 C5 43.6(2) no
Ni1 P4 C411 C412 8.7(2) no
Ni1 P4 C411 C416 -171.9(2) no
Ni1 P4 C421 C422 -69.6(2) no
Ni1 P4 C421 C426 105.7(2) no
Ni2 P5 C11 C12 44.3(2) no
Ni2 P5 C511 C512 114.0(2) no
Ni2 P5 C511 C516 -66.7(2) no
Ni2 P5 C521 C522 -5.1(2) no
Ni2 P5 C521 C526 173.9(2) no
Ni2 P6 C12 C11 19.3(2) no
Ni2 P6 C13 C14 37.5(2) no
Ni2 P6 C611 C612 -6.4(3) no
Ni2 P6 C611 C616 173.0(2) no
Ni2 P7 C14 C13 39.0(2) no
Ni2 P7 C15 C16 22.3(2) no
Ni2 P7 C711 C712 -10.8(3) no
Ni2 P7 C711 C716 170.1(2) no
Ni2 P8 C16 C15 43.3(2) no
Ni2 P8 C811 C812 -10.0(2) no
Ni2 P8 C811 C816 170.3(2) no
Ni2 P8 C821 C822 -72.4(2) no
Ni2 P8 C821 C826 104.4(2) no
P1 Ni1 P2 C2 7.8(1) no
P1 Ni1 P2 C3 118.93(9) no
P1 Ni1 P2 C211 -117.8(1) no
P1 Ni1 P3 C4 -104.2(1) no
P1 Ni1 P3 C5 144.6(1) no
P1 Ni1 P3 C311 18.5(1) no
P1 Ni1 P4 C6 -164.50(9) no
P1 Ni1 P4 C411 -52.1(1) no
P1 Ni1 P4 C421 75.2(1) no
P1 C1 C2 P2 -40.9(2) no
P1 C111 C112 C113 -178.9(2) no
P1 C111 C116 C115 179.8(2) no
P1 C121 C122 C123 178.5(2) no
P1 C121 C126 C125 -178.3(2) no
P2 Ni1 P1 C1 -27.70(9) no
P2 Ni1 P1 C111 -148.0(1) no
P2 Ni1 P1 C121 82.32(9) no
P2 Ni1 P3 C4 -13.2(1) no
P2 Ni1 P3 C5 -124.33(9) no
P2 Ni1 P3 C311 109.6(1) no
P2 Ni1 P4 C6 69.37(9) no
P2 Ni1 P4 C411 -178.23(9) no
P2 Ni1 P4 C421 -50.9(1) no
P2 C3 C4 P3 -46.0(2) no
P2 C211 C212 C213 179.7(2) no
P2 C211 C216 C215 -178.2(2) no
P3 Ni1 P1 C1 65.1(1) no
P3 Ni1 P1 C111 -55.3(1) no
P3 Ni1 P1 C121 175.10(9) no
P3 Ni1 P2 C2 -119.9(1) no
P3 Ni1 P2 C3 -8.8(1) no
P3 Ni1 P2 C211 114.4(1) no
P3 Ni1 P4 C6 -23.75(9) no
P3 Ni1 P4 C411 88.64(9) no
P3 Ni1 P4 C421 -144.03(9) no
P3 C5 C6 P4 -41.4(2) no
P3 C311 C312 C313 -179.8(2) no
P3 C311 C316 C315 178.9(2) no
P4 Ni1 P1 C1 -168.06(9) no
P4 Ni1 P1 C111 71.6(1) no
P4 Ni1 P1 C121 -58.0(1) no
P4 Ni1 P2 C2 148.4(1) no
P4 Ni1 P2 C3 -100.5(1) no
P4 Ni1 P2 C211 22.8(1) no
P4 Ni1 P3 C4 114.71(9) no
P4 Ni1 P3 C5 3.5(1) no
P4 Ni1 P3 C311 -122.6(1) no
P4 C411 C412 C413 177.7(2) no
P4 C411 C416 C415 -178.9(2) no
P4 C421 C422 C423 176.2(2) no
P4 C421 C426 C425 -176.5(2) no
P5 Ni2 P6 C12 6.80(9) no
P5 Ni2 P6 C13 118.90(9) no
P5 Ni2 P6 C611 -117.7(1) no
P5 Ni2 P7 C14 -103.73(9) no
P5 Ni2 P7 C15 144.23(9) no
P5 Ni2 P7 C711 17.8(1) no
P5 Ni2 P8 C16 -165.97(8) no
P5 Ni2 P8 C811 -54.30(9) no
P5 Ni2 P8 C821 75.1(1) no
P5 C11 C12 P6 -39.7(2) no
P5 C511 C512 C513 178.9(2) no
P5 C511 C516 C515 -178.5(2) no
P5 C521 C522 C523 178.7(2) no
P5 C521 C526 C525 -178.3(2) no
P6 Ni2 P5 C11 -26.20(8) no
P6 Ni2 P5 C511 -148.4(1) no
P6 Ni2 P5 C521 84.48(8) no
P6 Ni2 P7 C14 -12.68(9) no
P6 Ni2 P7 C15 -124.72(9) no
P6 Ni2 P7 C711 108.9(1) no
P6 Ni2 P8 C16 69.52(9) no
P6 Ni2 P8 C811 -178.81(8) no
P6 Ni2 P8 C821 -49.4(1) no
P6 C13 C14 P7 -48.5(2) no
P6 C611 C612 C613 179.6(2) no
P6 C611 C616 C615 -179.1(2) no
P7 Ni2 P5 C11 66.12(9) no
P7 Ni2 P5 C511 -56.1(1) no
P7 Ni2 P5 C521 176.80(7) no
P7 Ni2 P6 C12 -122.68(9) no
P7 Ni2 P6 C13 -10.57(9) no
P7 Ni2 P6 C611 112.8(1) no
P7 Ni2 P8 C16 -23.48(8) no
P7 Ni2 P8 C811 88.19(8) no
P7 Ni2 P8 C821 -142.4(1) no
P7 C15 C16 P8 -41.3(2) no
P7 C711 C712 C713 -177.5(2) no
P7 C711 C716 C715 177.4(2) no
P8 Ni2 P5 C11 -165.94(8) no
P8 Ni2 P5 C511 71.8(1) no
P8 Ni2 P5 C521 -55.26(8) no
P8 Ni2 P6 C12 145.20(9) no
P8 Ni2 P6 C13 -102.69(9) no
P8 Ni2 P6 C611 20.7(1) no
P8 Ni2 P7 C14 115.72(9) no
P8 Ni2 P7 C15 3.68(9) no
P8 Ni2 P7 C711 -122.7(1) no
P8 C811 C812 C813 179.4(2) no
P8 C811 C816 C815 -179.9(2) no
P8 C821 C822 C823 178.2(2) no
P8 C821 C826 C825 -177.5(2) no
C1 P1 C111 C112 -24.1(2) no
C1 P1 C111 C116 157.8(2) no
C1 P1 C121 C122 112.9(2) no
C1 P1 C121 C126 -66.8(2) no
C1 C2 P2 C3 -93.3(2) no
C1 C2 P2 C211 160.8(2) no
C2 P2 C3 C4 149.5(2) no
C2 P2 C211 C212 -141.6(2) no
C2 P2 C211 C216 36.0(3) no
C2 C1 P1 C111 -177.4(2) no
C2 C1 P1 C121 -74.7(2) no
C3 P2 C211 C212 111.5(2) no
C3 P2 C211 C216 -70.9(3) no
C3 C4 P3 C5 152.6(2) no
C3 C4 P3 C311 -102.2(2) no
C4 P3 C5 C6 -89.5(2) no
C4 P3 C311 C312 117.8(2) no
C4 P3 C311 C316 -62.4(3) no
C4 C3 P2 C211 -105.7(2) no
C5 P3 C311 C312 -135.0(2) no
C5 P3 C311 C316 44.8(2) no
C5 C6 P4 C411 -78.9(2) no
C5 C6 P4 C421 177.9(2) no
C6 P4 C411 C412 123.2(2) no
C6 P4 C411 C416 -57.4(2) no
C6 P4 C421 C422 169.1(2) no
C6 P4 C421 C426 -15.5(2) no
C6 C5 P3 C311 164.6(2) no
C11 P5 C511 C512 -8.9(2) no
C11 P5 C511 C516 170.4(2) no
C11 P5 C521 C522 108.3(2) no
C11 P5 C521 C526 -72.7(2) no
C11 C12 P6 C13 -93.5(2) no
C11 C12 P6 C611 160.1(2) no
C12 P6 C13 C14 152.6(2) no
C12 P6 C611 C612 -133.9(2) no
C12 P6 C611 C616 45.5(2) no
C12 C11 P5 C511 -179.2(2) no
C12 C11 P5 C521 -76.7(2) no
C13 P6 C611 C612 118.1(2) no
C13 P6 C611 C616 -62.5(2) no
C13 C14 P7 C15 153.8(2) no
C13 C14 P7 C711 -100.9(2) no
C14 P7 C15 C16 -90.1(2) no
C14 P7 C711 C712 112.3(2) no
C14 P7 C711 C716 -66.8(2) no
C14 C13 P6 C611 -102.3(2) no
C15 P7 C711 C712 -139.8(2) no
C15 P7 C711 C716 41.1(2) no
C15 C16 P8 C811 -80.0(2) no
C15 C16 P8 C821 176.8(2) no
C16 P8 C811 C812 103.8(2) no
C16 P8 C811 C816 -75.9(2) no
C16 P8 C821 C822 167.8(2) no
C16 P8 C821 C826 -15.4(2) no
C16 C15 P7 C711 164.9(2) no
C111 P1 C121 C122 -142.0(2) no
C111 P1 C121 C126 38.3(2) no
C111 C112 C113 C114 -1.0(4) no
C111 C116 C115 C114 -0.5(4) no
C112 C111 P1 C121 -127.3(2) no
C112 C111 C116 C115 1.6(4) no
C112 C113 C114 C115 2.1(4) no
C113 C112 C111 C116 -0.8(4) no
C113 C114 C115 C116 -1.3(4) no
C116 C111 P1 C121 54.6(2) no
C121 C122 C123 C124 0.2(4) no
C121 C126 C125 C124 -0.5(4) no
C122 C121 C126 C125 2.0(4) no
C122 C123 C124 C125 1.3(4) no
C123 C122 C121 C126 -1.8(4) no
C123 C124 C125 C126 -1.1(4) no
C211 C212 C213 C214 -1.5(4) no
C211 C216 C215 C214 -1.3(5) no
C212 C211 C216 C215 -0.6(4) no
C212 C213 C214 C215 -0.5(5) no
C213 C212 C211 C216 2.0(4) no
C213 C214 C215 C216 1.8(5) no
C311 C312 C313 C314 0.7(4) no
C311 C316 C315 C314 1.2(4) no
C312 C311 C316 C315 -1.3(4) no
C312 C313 C314 C315 -0.9(4) no
C313 C312 C311 C316 0.4(4) no
C313 C314 C315 C316 -0.1(5) no
C411 P4 C421 C422 64.3(2) no
C411 P4 C421 C426 -120.3(2) no
C411 C412 C413 C414 1.4(4) no
C411 C416 C415 C414 1.2(4) no
C412 C411 P4 C421 -130.8(2) no
C412 C411 C416 C415 0.4(4) no
C412 C413 C414 C415 0.2(4) no
C413 C412 C411 C416 -1.7(4) no
C413 C414 C415 C416 -1.5(4) no
C416 C411 P4 C421 48.6(2) no
C421 C422 C423 C424 -0.0(4) no
C421 C426 C425 C424 1.4(4) no
C422 C421 C426 C425 -1.2(4) no
C422 C423 C424 C425 0.2(4) no
C423 C422 C421 C426 0.5(4) no
C423 C424 C425 C426 -0.9(4) no
C511 P5 C521 C522 -145.5(2) no
C511 P5 C521 C526 33.5(2) no
C511 C512 C513 C514 -0.2(4) no
C511 C516 C515 C514 -0.7(4) no
C512 C511 P5 C521 -112.7(2) no
C512 C511 C516 C515 0.8(4) no
C512 C513 C514 C515 0.3(4) no
C513 C512 C511 C516 -0.3(4) no
C513 C514 C515 C516 0.1(4) no
C516 C511 P5 C521 66.6(2) no
C521 C522 C523 C524 -1.1(4) no
C521 C526 C525 C524 0.4(4) no
C522 C521 C526 C525 0.7(4) no
C522 C523 C524 C525 2.2(4) no
C523 C522 C521 C526 -0.3(4) no
C523 C524 C525 C526 -1.8(4) no
C611 C612 C613 C614 -0.1(4) no
C611 C616 C615 C614 -0.9(4) no
C612 C611 C616 C615 0.3(4) no
C612 C613 C614 C615 -0.5(4) no
C613 C612 C611 C616 0.2(4) no
C613 C614 C615 C616 1.0(4) no
C711 C712 C713 C714 -0.3(5) no
C711 C716 C715 C714 0.6(4) no
C712 C711 C716 C715 -1.8(4) no
C712 C713 C714 C715 -0.9(5) no
C713 C712 C711 C716 1.7(4) no
C713 C714 C715 C716 0.8(5) no
C811 P8 C821 C822 63.7(2) no
C811 P8 C821 C826 -119.5(2) no
C811 C812 C813 C814 0.8(4) no
C811 C816 C815 C814 0.2(4) no
C812 C811 P8 C821 -150.7(2) no
C812 C811 C816 C815 0.4(4) no
C812 C813 C814 C815 -0.3(4) no
C813 C812 C811 C816 -0.9(4) no
C813 C814 C815 C816 -0.2(4) no
C816 C811 P8 C821 29.6(2) no
C821 C822 C823 C824 -0.7(4) no
C821 C826 C825 C824 -0.2(4) no
C822 C821 C826 C825 -0.7(4) no
C822 C823 C824 C825 -0.2(4) no
C823 C822 C821 C826 1.2(4) no
C823 C824 C825 C826 0.6(4) no
C901 O1 C911 C912 -179(1) no
C902 C901 O1 C911 -168(1) no
